data_8106438
loop_
_publ_author_name
'Wang, Xia'
'Shi, Jing-Jing'
'Zhang, Shu-Ling'
'Li, Han-Bing'

_publ_section_title
;
 Crystal structure of
 dibromido-bis[\m-1-[(2-methyl-1H-benzoimidazol-1-yl)methyl]-1H-benzotriazole-\kN]mercury(II),
 C30H26Br2HgN10
;
_journal_issue 1
_journal_name_full 'Zeitschrift f\"ur Kristallographie - New Crystal Structures'
_journal_page_first 79
_journal_page_last 80
_journal_paper_doi 10.1515/ncrs-2016-0157
_journal_volume 232
_journal_year 2017
_chemical_formula_moiety 'C30 H26 Br2 Hg N10'
_chemical_formula_sum 'C30 H26 Br2 Hg N10'
_chemical_formula_weight 887.02
_space_group_crystal_system monoclinic
_space_group_IT_number 15
_space_group_name_Hall '-C 2yc'
_space_group_name_H-M_alt 'C 1 2/c 1'
_atom_sites_solution_hydrogens geom
_atom_sites_solution_primary heavy
_atom_sites_solution_secondary difmap
_cell_angle_alpha 90.00
_cell_angle_beta 95.688(3)
_cell_angle_gamma 90.00
_cell_formula_units_Z 4
_cell_length_a 15.5262(6)
_cell_length_b 13.2099(7)
_cell_length_c 14.8370(5)
_cell_measurement_reflns_used 2593
_cell_measurement_temperature 291(2)
_cell_measurement_theta_max 28.9183
_cell_measurement_theta_min 3.0894
_cell_volume 3028.1(2)
_computing_cell_refinement
;
CrysAlisPro, Agilent Technologies,
Version 1.171.36.21 (release 14-08-2012 CrysAlis171 .NET)
(compiled Sep 14 2012,17:21:16)
;
_computing_data_collection
;
CrysAlisPro, Agilent Technologies,
Version 1.171.36.21 (release 14-08-2012 CrysAlis171 .NET)
(compiled Sep 14 2012,17:21:16)
;
_computing_data_reduction
;
CrysAlisPro, Agilent Technologies,
Version 1.171.36.21 (release 14-08-2012 CrysAlis171 .NET)
(compiled Sep 14 2012,17:21:16)
;
_computing_molecular_graphics
;
O. V. Dolomanov, L. J. Bourhis, R. J. Gildea, J. A. K. Howard and H. Puschmann,
OLEX2: a complete structure solution, refinement and analysis program.
J. Appl. Cryst. (2009). 42, 339-341.
;
_computing_publication_material
;
O. V. Dolomanov, L. J. Bourhis, R. J. Gildea, J. A. K. Howard and H. Puschmann,
OLEX2: a complete structure solution, refinement and analysis program.
J. Appl. Cryst. (2009). 42, 339-341.
;
_computing_structure_refinement
;
SHELXL, G.M. Sheldrick, Acta Cryst.
(2008). A64, 112-122
;
_computing_structure_solution
;
SHELXS, G.M. Sheldrick, Acta Cryst.
(2008). A64, 112-122
;
_diffrn_ambient_temperature 291.15
_diffrn_detector_area_resol_mean 16.2312
_diffrn_measured_fraction_theta_full 0.998
_diffrn_measured_fraction_theta_max 0.998
_diffrn_measurement_details
;
#__ type_ start__ end____ width___ exp.time_
  1 omega  -19.00   25.00   1.0000    5.5000
omega____ theta____ kappa____ phi______ frames
    -      -17.1323  -99.0000  120.0000 44

#__ type_ start__ end____ width___ exp.time_
  2 omega   63.00   94.00   1.0000    5.5000
omega____ theta____ kappa____ phi______ frames
    -       19.7885  178.0000   90.0000 31

#__ type_ start__ end____ width___ exp.time_
  3 omega  -53.00  -24.00   1.0000    5.5000
omega____ theta____ kappa____ phi______ frames
    -       19.7885    0.0000 -180.0000 29

#__ type_ start__ end____ width___ exp.time_
  4 omega  -12.00   64.00   1.0000    5.5000
omega____ theta____ kappa____ phi______ frames
    -       19.7885    0.0000 -180.0000 76

#__ type_ start__ end____ width___ exp.time_
  5 omega    9.00   41.00   1.0000    5.5000
omega____ theta____ kappa____ phi______ frames
    -       19.7885  -57.0000 -180.0000 32

#__ type_ start__ end____ width___ exp.time_
  6 omega  -24.00    1.00   1.0000    5.5000
omega____ theta____ kappa____ phi______ frames
    -       19.7885   19.0000    0.0000 25
;
_diffrn_measurement_device_type 'Xcalibur, Eos, Gemini'
_diffrn_measurement_method '\w scans'
_diffrn_orient_matrix_UB_11 0.0368261000
_diffrn_orient_matrix_UB_12 0.0318959000
_diffrn_orient_matrix_UB_13 0.0008533000
_diffrn_orient_matrix_UB_21 0.0273088000
_diffrn_orient_matrix_UB_22 -0.0431389000
_diffrn_orient_matrix_UB_23 0.0024149000
_diffrn_orient_matrix_UB_31 -0.0025482000
_diffrn_orient_matrix_UB_32 -0.0016250000
_diffrn_orient_matrix_UB_33 -0.0479644000
_diffrn_radiation_monochromator graphite
_diffrn_radiation_type 'Mo K\a'
_diffrn_radiation_wavelength 0.7107
_diffrn_reflns_av_R_equivalents 0.0300
_diffrn_reflns_av_unetI/netI 0.0485
_diffrn_reflns_limit_h_max 18
_diffrn_reflns_limit_h_min -19
_diffrn_reflns_limit_k_max 16
_diffrn_reflns_limit_k_min -10
_diffrn_reflns_limit_l_max 18
_diffrn_reflns_limit_l_min -17
_diffrn_reflns_number 6535
_diffrn_reflns_theta_full 26.35
_diffrn_reflns_theta_max 26.35
_diffrn_reflns_theta_min 3.32
_diffrn_source 'Enhance (Mo) X-ray Source'
_exptl_absorpt_coefficient_mu 7.762
_exptl_absorpt_correction_T_max 1.00000
_exptl_absorpt_correction_T_min 0.91252
_exptl_absorpt_correction_type multi-scan
_exptl_absorpt_process_details
;
CrysAlisPro, Agilent Technologies,
Version 1.171.36.21 (release 14-08-2012 CrysAlis171 .NET)
(compiled Sep 14 2012,17:21:16)
Empirical absorption correction using spherical harmonics,
 implemented in SCALE3 ABSPACK scaling algorithm.
;
_exptl_crystal_colour Colorless
_exptl_crystal_density_diffrn 1.946
_exptl_crystal_density_method 'not measured'
_exptl_crystal_description prismatic
_exptl_crystal_F_000 1704
_exptl_crystal_size_max 0.24
_exptl_crystal_size_mid 0.2
_exptl_crystal_size_min 0.18
_refine_diff_density_max 0.764
_refine_diff_density_min -0.644
_refine_diff_density_rms 0.098
_refine_ls_extinction_method none
_refine_ls_goodness_of_fit_ref 1.019
_refine_ls_hydrogen_treatment constr
_refine_ls_matrix_type full
_refine_ls_number_parameters 196
_refine_ls_number_reflns 3094
_refine_ls_number_restraints 0
_refine_ls_restrained_S_all 1.019
_refine_ls_R_factor_all 0.0486
_refine_ls_R_factor_gt 0.0329
_refine_ls_shift/su_max 0.000
_refine_ls_shift/su_mean 0.000
_refine_ls_structure_factor_coef Fsqd
_refine_ls_weighting_details 'calc w=1/[\s^2^(Fo^2^)+(0.0161P)^2^+0.0000P] where P=(Fo^2^+2Fc^2^)/3'
_refine_ls_weighting_scheme calc
_refine_ls_wR_factor_gt 0.0519
_refine_ls_wR_factor_ref 0.0561
_reflns_number_gt 2484
_reflns_number_total 3094
_reflns_threshold_expression >2sigma(I)
_cod_data_source_file suppl_j_ncrs-2016-0157_suppl.cif
_cod_data_source_block x3
_cod_database_code 8106438
_reflns_odcompleteness_completeness 99.75
_reflns_odcompleteness_iscentric 1
_reflns_odcompleteness_theta 26.32
_olex2_refinement_description
;
1. Fixed Uiso
 At 1.2 times of:
  All C(H) groups, All C(H,H) groups
 At 1.5 times of:
  All C(H,H,H) groups
2.a Secondary CH2 refined with riding coordinates:
 C9(H9A,H9B)
2.b Aromatic/amide H refined with riding coordinates:
 C1(H1), C2(H2), C3(H3), C4(H4), C12(H12), C13(H13), C14(H14), C15(H15)
2.c Idealised Me refined as rotating group:
 C8(H8A,H8B,H8C)
;

loop_
_space_group_symop_id
_space_group_symop_operation_xyz
1 'x, y, z'
2 '-x, y, -z+1/2'
3 'x+1/2, y+1/2, z'
4 '-x+1/2, y+1/2, -z+1/2'
5 '-x, -y, -z'
6 'x, -y, z-1/2'
7 '-x+1/2, -y+1/2, -z'
8 'x+1/2, -y+1/2, z-1/2'

loop_
_atom_site_label
_atom_site_type_symbol
_atom_site_fract_x
_atom_site_fract_y
_atom_site_fract_z
_atom_site_U_iso_or_equiv
_atom_site_adp_type
_atom_site_occupancy
_atom_site_symmetry_multiplicity
_atom_site_calc_flag
_atom_site_refinement_flags
_atom_site_disorder_assembly
_atom_site_disorder_group
Hg1 Hg 0.5000 0.599472(19) 0.2500 0.04310(9) Uani 1 2 d S . .
Br1 Br 0.36446(3) 0.70037(4) 0.19862(3) 0.05419(15) Uani 1 1 d . . .
N1 N 0.4768(2) 0.4742(2) 0.3552(2) 0.0370(8) Uani 1 1 d . . .
N2 N 0.4136(2) 0.3489(3) 0.4222(2) 0.0380(8) Uani 1 1 d . . .
N3 N 0.3603(2) 0.1793(3) 0.4198(2) 0.0432(9) Uani 1 1 d . . .
N4 N 0.3569(3) 0.1045(3) 0.4837(2) 0.0603(12) Uani 1 1 d . . .
N5 N 0.3669(3) 0.0177(3) 0.4452(3) 0.0709(13) Uani 1 1 d . . .
C1 C 0.6278(3) 0.4418(4) 0.4304(3) 0.0445(11) Uani 1 1 d . . .
H1 H 0.6548 0.4943 0.4025 0.053 Uiso 1 1 calc R . .
C2 C 0.6741(3) 0.3781(4) 0.4919(3) 0.0510(13) Uani 1 1 d . . .
H2 H 0.7334 0.3876 0.5051 0.061 Uiso 1 1 calc R . .
C3 C 0.6330(3) 0.3002(4) 0.5342(3) 0.0541(13) Uani 1 1 d . . .
H3 H 0.6658 0.2594 0.5757 0.065 Uiso 1 1 calc R . .
C4 C 0.5463(3) 0.2812(4) 0.5171(3) 0.0469(12) Uani 1 1 d . . .
H4 H 0.5194 0.2289 0.5455 0.056 Uiso 1 1 calc R . .
C5 C 0.5004(3) 0.3449(3) 0.4545(2) 0.0336(10) Uani 1 1 d . . .
C6 C 0.5397(3) 0.4242(3) 0.4121(2) 0.0344(10) Uani 1 1 d . . .
C7 C 0.4032(3) 0.4276(3) 0.3626(3) 0.0373(10) Uani 1 1 d . . .
C8 C 0.3178(3) 0.4549(4) 0.3160(3) 0.0588(13) Uani 1 1 d . . .
H8A H 0.3209 0.5210 0.2896 0.088 Uiso 1 1 calc R . .
H8B H 0.2754 0.4550 0.3589 0.088 Uiso 1 1 calc R . .
H8C H 0.3017 0.4063 0.2692 0.088 Uiso 1 1 calc R . .
C9 C 0.3460(3) 0.2817(3) 0.4475(3) 0.0461(11) Uani 1 1 d . . .
H9A H 0.3444 0.2838 0.5126 0.055 Uiso 1 1 calc R . .
H9B H 0.2905 0.3049 0.4194 0.055 Uiso 1 1 calc R . .
C10 C 0.3718(3) 0.1377(4) 0.3378(3) 0.0426(11) Uani 1 1 d . . .
C11 C 0.3766(3) 0.0344(4) 0.3554(3) 0.0514(12) Uani 1 1 d . . .
C12 C 0.3886(3) -0.0349(5) 0.2871(4) 0.0710(16) Uani 1 1 d . . .
H12 H 0.3915 -0.1041 0.2985 0.085 Uiso 1 1 calc R . .
C13 C 0.3960(3) 0.0027(6) 0.2030(4) 0.0768(18) Uani 1 1 d . . .
H13 H 0.4053 -0.0415 0.1561 0.092 Uiso 1 1 calc R . .
C14 C 0.3898(3) 0.1063(6) 0.1855(3) 0.0729(18) Uani 1 1 d . . .
H14 H 0.3940 0.1289 0.1267 0.088 Uiso 1 1 calc R . .
C15 C 0.3778(3) 0.1770(4) 0.2520(3) 0.0560(14) Uani 1 1 d . . .
H15 H 0.3740 0.2460 0.2400 0.067 Uiso 1 1 calc R . .

loop_
_atom_site_aniso_label
_atom_site_aniso_U_11
_atom_site_aniso_U_22
_atom_site_aniso_U_33
_atom_site_aniso_U_23
_atom_site_aniso_U_13
_atom_site_aniso_U_12
Hg1 0.04420(15) 0.03052(15) 0.05240(15) 0.000 -0.00622(10) 0.000
Br1 0.0616(3) 0.0492(3) 0.0499(3) 0.0024(2) -0.0040(2) 0.0217(3)
N1 0.038(2) 0.028(2) 0.0431(18) 0.0058(15) -0.0022(15) -0.0027(17)
N2 0.037(2) 0.037(2) 0.0406(19) -0.0007(17) 0.0055(15) -0.0064(18)
N3 0.050(2) 0.042(2) 0.038(2) 0.0029(18) 0.0073(16) -0.015(2)
N4 0.083(3) 0.052(3) 0.046(2) 0.013(2) 0.007(2) -0.026(3)
N5 0.089(4) 0.053(3) 0.069(3) 0.005(2) 0.001(2) -0.022(3)
C1 0.042(3) 0.042(3) 0.049(3) 0.002(2) 0.004(2) -0.005(2)
C2 0.038(3) 0.065(4) 0.049(3) -0.001(2) -0.001(2) 0.005(3)
C3 0.053(3) 0.060(4) 0.048(3) 0.013(2) -0.004(2) 0.019(3)
C4 0.054(3) 0.046(3) 0.041(2) 0.008(2) 0.007(2) 0.002(3)
C5 0.035(2) 0.033(3) 0.033(2) -0.0050(18) 0.0043(18) 0.002(2)
C6 0.036(2) 0.030(3) 0.038(2) 0.0002(18) 0.0032(17) -0.0023(19)
C7 0.040(3) 0.033(3) 0.039(2) -0.0021(19) 0.0020(18) -0.002(2)
C8 0.042(3) 0.055(3) 0.077(3) 0.013(3) -0.007(2) 0.001(2)
C9 0.044(3) 0.050(3) 0.045(2) 0.001(2) 0.008(2) -0.013(2)
C10 0.036(3) 0.049(3) 0.043(3) -0.006(2) 0.0045(18) -0.011(2)
C11 0.046(3) 0.053(4) 0.054(3) -0.010(3) 0.001(2) -0.014(3)
C12 0.054(4) 0.064(4) 0.093(4) -0.023(4) -0.002(3) -0.006(3)
C13 0.044(3) 0.106(6) 0.079(4) -0.045(4) 0.001(3) -0.003(4)
C14 0.050(3) 0.128(6) 0.041(3) -0.013(4) 0.005(2) -0.003(4)
C15 0.053(3) 0.075(4) 0.039(3) 0.002(3) 0.005(2) -0.014(3)

loop_
_atom_type_symbol
_atom_type_description
_atom_type_scat_dispersion_real
_atom_type_scat_dispersion_imag
_atom_type_scat_source
C C 0.0033 0.0016 'International Tables Vol C Tables 4.2.6.8 and 6.1.1.4'
H H 0.0000 0.0000 'International Tables Vol C Tables 4.2.6.8 and 6.1.1.4'
Br Br -0.2901 2.4595 'International Tables Vol C Tables 4.2.6.8 and 6.1.1.4'
Hg Hg -2.3894 9.2266 'International Tables Vol C Tables 4.2.6.8 and 6.1.1.4'
N N 0.0061 0.0033 'International Tables Vol C Tables 4.2.6.8 and 6.1.1.4'

loop_
_geom_angle_atom_site_label_1
_geom_angle_atom_site_label_2
_geom_angle_atom_site_label_3
_geom_angle
_geom_angle_site_symmetry_1
_geom_angle_site_symmetry_3
Br1 Hg1 Br1 116.79(3) . 2_655
N1 Hg1 Br1 113.27(8) . .
N1 Hg1 Br1 110.51(8) 2_655 .
N1 Hg1 Br1 110.51(8) . 2_655
N1 Hg1 Br1 113.26(8) 2_655 2_655
N1 Hg1 N1 89.35(16) . 2_655
C6 N1 Hg1 126.7(3) . .
C7 N1 Hg1 125.7(3) . .
C7 N1 C6 106.9(3) . .
C5 N2 C9 126.2(4) . .
C7 N2 C5 107.5(3) . .
C7 N2 C9 126.3(4) . .
N4 N3 C9 117.6(3) . .
C10 N3 N4 110.1(4) . .
C10 N3 C9 132.2(4) . .
N5 N4 N3 108.5(3) . .
N4 N5 C11 108.4(4) . .
C2 C1 H1 121.2 . .
C6 C1 H1 121.2 . .
C6 C1 C2 117.7(4) . .
C1 C2 H2 119.6 . .
C1 C2 C3 120.9(4) . .
C3 C2 H2 119.6 . .
C2 C3 H3 118.7 . .
C4 C3 C2 122.5(4) . .
C4 C3 H3 118.7 . .
C3 C4 H4 121.9 . .
C3 C4 C5 116.2(4) . .
C5 C4 H4 121.9 . .
N2 C5 C4 131.9(4) . .
N2 C5 C6 105.6(3) . .
C6 C5 C4 122.5(4) . .
N1 C6 C5 108.6(4) . .
C1 C6 N1 131.2(4) . .
C1 C6 C5 120.2(4) . .
N1 C7 N2 111.4(4) . .
N1 C7 C8 126.5(4) . .
N2 C7 C8 122.1(4) . .
C7 C8 H8A 109.5 . .
C7 C8 H8B 109.5 . .
C7 C8 H8C 109.5 . .
H8A C8 H8B 109.5 . .
H8A C8 H8C 109.5 . .
H8B C8 H8C 109.5 . .
N2 C9 H9A 109.3 . .
N2 C9 H9B 109.3 . .
N3 C9 N2 111.5(3) . .
N3 C9 H9A 109.3 . .
N3 C9 H9B 109.3 . .
H9A C9 H9B 108.0 . .
N3 C10 C11 103.7(4) . .
N3 C10 C15 134.0(5) . .
C15 C10 C11 122.2(4) . .
N5 C11 C10 109.3(4) . .
N5 C11 C12 129.6(5) . .
C10 C11 C12 121.1(5) . .
C11 C12 H12 121.4 . .
C13 C12 C11 117.3(6) . .
C13 C12 H12 121.4 . .
C12 C13 H13 119.4 . .
C12 C13 C14 121.3(5) . .
C14 C13 H13 119.4 . .
C13 C14 H14 118.6 . .
C15 C14 C13 122.7(5) . .
C15 C14 H14 118.6 . .
C10 C15 H15 122.3 . .
C14 C15 C10 115.3(5) . .
C14 C15 H15 122.3 . .

loop_
_geom_bond_atom_site_label_1
_geom_bond_atom_site_label_2
_geom_bond_distance
_geom_bond_site_symmetry_2
Hg1 Br1 2.5433(5) .
Hg1 Br1 2.5433(5) 2_655
Hg1 N1 2.327(3) 2_655
Hg1 N1 2.327(3) .
N1 C6 1.392(5) .
N1 C7 1.311(5) .
N2 C5 1.386(5) .
N2 C7 1.365(5) .
N2 C9 1.451(5) .
N3 N4 1.374(4) .
N3 C9 1.437(5) .
N3 C10 1.363(5) .
N4 N5 1.297(5) .
N5 C11 1.373(5) .
C1 H1 0.9300 .
C1 C2 1.389(6) .
C1 C6 1.387(6) .
C2 H2 0.9300 .
C2 C3 1.393(6) .
C3 H3 0.9300 .
C3 C4 1.369(6) .
C4 H4 0.9300 .
C4 C5 1.394(5) .
C5 C6 1.394(5) .
C7 C8 1.478(6) .
C8 H8A 0.9600 .
C8 H8B 0.9600 .
C8 H8C 0.9600 .
C9 H9A 0.9700 .
C9 H9B 0.9700 .
C10 C11 1.390(6) .
C10 C15 1.386(6) .
C11 C12 1.392(6) .
C12 H12 0.9300 .
C12 C13 1.358(7) .
C13 H13 0.9300 .
C13 C14 1.395(8) .
C14 H14 0.9300 .
C14 C15 1.385(7) .
C15 H15 0.9300 .

loop_
_geom_torsion_atom_site_label_1
_geom_torsion_atom_site_label_2
_geom_torsion_atom_site_label_3
_geom_torsion_atom_site_label_4
_geom_torsion
_geom_torsion_site_symmetry_1
_geom_torsion_site_symmetry_2
_geom_torsion_site_symmetry_3
_geom_torsion_site_symmetry_4
Hg1 N1 C6 C1 9.0(6) . . . .
Hg1 N1 C6 C5 -171.2(2) . . . .
Hg1 N1 C7 N2 171.6(2) . . . .
Hg1 N1 C7 C8 -9.8(6) . . . .
Br1 Hg1 N1 C6 -162.9(3) . . . .
Br1 Hg1 N1 C6 -29.7(3) 2_655 . . .
Br1 Hg1 N1 C7 160.7(3) 2_655 . . .
Br1 Hg1 N1 C7 27.5(3) . . . .
N1 Hg1 N1 C6 85.0(3) 2_655 . . .
N1 Hg1 N1 C7 -84.6(3) 2_655 . . .
N2 C5 C6 N1 -0.2(4) . . . .
N2 C5 C6 C1 179.6(4) . . . .
N3 N4 N5 C11 -0.3(5) . . . .
N3 C10 C11 N5 0.8(5) . . . .
N3 C10 C11 C12 -179.8(4) . . . .
N3 C10 C15 C14 179.9(5) . . . .
N4 N3 C9 N2 129.7(4) . . . .
N4 N3 C10 C11 -1.0(5) . . . .
N4 N3 C10 C15 178.5(5) . . . .
N4 N5 C11 C10 -0.4(6) . . . .
N4 N5 C11 C12 -179.7(5) . . . .
N5 C11 C12 C13 179.7(5) . . . .
C1 C2 C3 C4 0.8(7) . . . .
C2 C1 C6 N1 179.6(4) . . . .
C2 C1 C6 C5 -0.2(6) . . . .
C2 C3 C4 C5 -0.2(7) . . . .
C3 C4 C5 N2 -179.0(4) . . . .
C3 C4 C5 C6 -0.7(6) . . . .
C4 C5 C6 N1 -178.9(4) . . . .
C4 C5 C6 C1 0.8(6) . . . .
C5 N2 C7 N1 -0.5(4) . . . .
C5 N2 C7 C8 -179.1(4) . . . .
C5 N2 C9 N3 -64.2(5) . . . .
C6 N1 C7 N2 0.3(4) . . . .
C6 N1 C7 C8 178.9(4) . . . .
C6 C1 C2 C3 -0.7(7) . . . .
C7 N1 C6 C1 -179.8(4) . . . .
C7 N1 C6 C5 -0.1(4) . . . .
C7 N2 C5 C4 179.0(4) . . . .
C7 N2 C5 C6 0.4(4) . . . .
C7 N2 C9 N3 115.8(4) . . . .
C9 N2 C5 C4 -1.0(7) . . . .
C9 N2 C5 C6 -179.5(3) . . . .
C9 N2 C7 N1 179.4(4) . . . .
C9 N2 C7 C8 0.8(6) . . . .
C9 N3 N4 N5 176.8(4) . . . .
C9 N3 C10 C11 -176.1(4) . . . .
C9 N3 C10 C15 3.4(8) . . . .
C10 N3 N4 N5 0.8(5) . . . .
C10 N3 C9 N2 -55.4(6) . . . .
C10 C11 C12 C13 0.4(7) . . . .
C11 C10 C15 C14 -0.7(7) . . . .
C11 C12 C13 C14 -1.3(8) . . . .
C12 C13 C14 C15 1.3(8) . . . .
C13 C14 C15 C10 -0.3(7) . . . .
C15 C10 C11 N5 -178.8(4) . . . .
C15 C10 C11 C12 0.6(7) . . . .
